data_7122506
loop_
_publ_author_name
'Jonker, Sybrand J. T.'
'Diner, Colin'
'Schulz, G\"oran'
'Iwamoto, Hiroaki'
'Eriksson, Lars'
'Szab\'o, K\'alm\'an J'

_publ_section_title
;
 Catalytic asymmetric propargyl- and allylboration of hydrazonoesters: a
 metal-free approach to sterically encumbered chiral \a-amino acid
 derivatives.
;
_journal_issue 91
_journal_name_full 'Chemical communications (Cambridge, England)'
_journal_page_first 12852
_journal_page_last 12855
_journal_paper_doi 10.1039/c8cc07908k
_journal_volume 54
_journal_year 2018
_chemical_formula_moiety 'C56 H66 Br2 N4 O8'
_chemical_formula_sum 'C56 H66 Br2 N4 O8'
_chemical_formula_weight 1082.94
_chemical_melting_point 442
_chemical_name_systematic 'Ethyl (2S,3R)-2-(2-benzoyl-1-(4-bromobenzoyl)hydrazinyl)-3,7-dimethyl-3-vinyloct-6-enoate'
_space_group_crystal_system triclinic
_space_group_IT_number 2
_space_group_name_Hall '-P 1'
_space_group_name_H-M_alt 'P -1'
_symmetry_space_group_name_Hall '-P 1'
_symmetry_space_group_name_H-M 'P -1'
_atom_sites_solution_hydrogens geom
_audit_creation_method SHELXL-2013
_audit_update_record
;
2018-06-20 deposited with the CCDC.
2018-10-24 downloaded from the CCDC.
;
_cell_angle_alpha 100.702(3)
_cell_angle_beta 99.312(4)
_cell_angle_gamma 92.569(3)
_cell_formula_units_Z 2
_cell_length_a 10.3142(5)
_cell_length_b 10.6819(5)
_cell_length_c 25.6534(13)
_cell_measurement_reflns_used 9960
_cell_measurement_temperature 293(2)
_cell_measurement_theta_max 69.1
_cell_measurement_theta_min 12.2
_cell_volume 2732.4(2)
_computing_cell_refinement 'APEX-3 (Bruker, 2017)'
_computing_data_collection 'APEX-3 (Bruker, 2017)'
_computing_data_reduction 'APEX-3 (Bruker, 2017)'
_computing_structure_refinement 'SHELXL-2013 (Sheldrick, 2013)'
_computing_structure_solution 'SHELXT 2014/5 (Sheldrick, 2014)'
_diffrn_ambient_temperature '77 (Liquid Nitrogen)'
_diffrn_detector_area_resol_mean 10
_diffrn_measured_fraction_theta_full 0.975
_diffrn_measured_fraction_theta_max 0.999
_diffrn_measurement_device_type 'Bruker D8 advance \k goniometer'
_diffrn_measurement_method '\w scans and \f scans'
_diffrn_radiation_type CuK\a
_diffrn_radiation_wavelength 1.54184
_diffrn_reflns_av_R_equivalents 0.2366
_diffrn_reflns_av_unetI/netI 0.1096
_diffrn_reflns_Laue_measured_fraction_full 0.975
_diffrn_reflns_Laue_measured_fraction_max 0.999
_diffrn_reflns_limit_h_max 11
_diffrn_reflns_limit_h_min -12
_diffrn_reflns_limit_k_max 12
_diffrn_reflns_limit_k_min -12
_diffrn_reflns_limit_l_max 30
_diffrn_reflns_limit_l_min -30
_diffrn_reflns_number 80613
_diffrn_reflns_point_group_measured_fraction_full 0.975
_diffrn_reflns_point_group_measured_fraction_max 0.999
_diffrn_reflns_theta_full 67.518
_diffrn_reflns_theta_max 66.443
_diffrn_reflns_theta_min 3.556
_diffrn_source 'Incotec 1myS Cu'
_exptl_absorpt_coefficient_mu 2.328
_exptl_absorpt_correction_T_max 0.7533
_exptl_absorpt_correction_T_min 0.5159
_exptl_absorpt_correction_type multi-scan
_exptl_absorpt_process_details
;
 SADABS 2016/2: Krause, L., Herbst-Irmer, R., Sheldrick G.M. & Stalke D.,
 J. Appl. Cryst. 48 (2015) 3-10
;
_exptl_crystal_colour colour_less
_exptl_crystal_density_diffrn 1.316
_exptl_crystal_description stick
_exptl_crystal_F_000 1128
_exptl_crystal_recrystallization_method 'Re-crystallisation from solvent: Ethanol, water'
_exptl_crystal_size_max 0.20
_exptl_crystal_size_mid 0.05
_exptl_crystal_size_min 0.01
_refine_diff_density_max 0.808
_refine_diff_density_min -0.603
_refine_diff_density_rms 0.101
_refine_ls_extinction_coef 0.00124(9)
_refine_ls_extinction_expression Fc^*^=kFc[1+0.001xFc^2^\l^3^/sin(2\q)]^-1/4^
_refine_ls_extinction_method SHELXL
_refine_ls_goodness_of_fit_ref 1.035
_refine_ls_hydrogen_treatment constr
_refine_ls_matrix_type full
_refine_ls_number_parameters 640
_refine_ls_number_reflns 9649
_refine_ls_number_restraints 0
_refine_ls_restrained_S_all 1.035
_refine_ls_R_factor_all 0.1279
_refine_ls_R_factor_gt 0.0705
_refine_ls_shift/su_max 0.001
_refine_ls_shift/su_mean 0.000
_refine_ls_structure_factor_coef Fsqd
_refine_ls_weighting_details 'w=1/[\s^2^(Fo^2^)+(0.0398P)^2^+9.7270P] where P=(Fo^2^+2Fc^2^)/3'
_refine_ls_weighting_scheme calc
_refine_ls_wR_factor_gt 0.1336
_refine_ls_wR_factor_ref 0.1558
_reflns_Friedel_coverage 0.000
_reflns_number_gt 6112
_reflns_number_total 9649
_reflns_threshold_expression 'I > 2\s(I)'
_cod_data_source_file c8cc07908k2.cif
_cod_data_source_block r
_cod_depositor_comments 'Adding full bibliography for 7122506.cif.'
_cod_database_code 7122506
_shelx_space_group_comment
;
The symmetry employed for this shelxl refinement is uniquely defined
by the following loop, which should always be used as a source of
symmetry information in preference to the above space-group names.
They are only intended as comments.
;
_shelxl_version_number 2013-3

loop_
_space_group_symop_operation_xyz
'x, y, z'
'-x, -y, -z'

loop_
_atom_site_label
_atom_site_type_symbol
_atom_site_fract_x
_atom_site_fract_y
_atom_site_fract_z
_atom_site_U_iso_or_equiv
_atom_site_adp_type
_atom_site_occupancy
_atom_site_site_symmetry_order
_atom_site_calc_flag
_atom_site_refinement_flags_posn
_atom_site_refinement_flags_adp
Br1 Br 0.34572(7) 0.97340(6) 0.53098(3) 0.0323(2) Uani 1 1 d . .
C1 C 0.3132(5) 0.9019(5) 0.5905(2) 0.0206(13) Uani 1 1 d . .
C2 C 0.1883(5) 0.8502(5) 0.5903(2) 0.0233(13) Uani 1 1 d . .
H2 H 0.1209 0.8498 0.5614 0.028 Uiso 1 1 calc R U
C3 C 0.1649(5) 0.7988(5) 0.6343(2) 0.0199(13) Uani 1 1 d . .
H3 H 0.0809 0.7651 0.6354 0.024 Uiso 1 1 calc R U
C4 C 0.2685(5) 0.7980(5) 0.6769(2) 0.0189(12) Uani 1 1 d . .
C5 C 0.3929(5) 0.8514(5) 0.6759(2) 0.0222(13) Uani 1 1 d . .
H5 H 0.4613 0.8514 0.7044 0.027 Uiso 1 1 calc R U
C6 C 0.4155(5) 0.9045(5) 0.6329(3) 0.0266(14) Uani 1 1 d . .
H6 H 0.4984 0.9416 0.6323 0.032 Uiso 1 1 calc R U
C7 C 0.2354(5) 0.7552(5) 0.7260(2) 0.0200(13) Uani 1 1 d . .
O8 O 0.1432(4) 0.7975(4) 0.74682(16) 0.0242(9) Uani 1 1 d . .
N9 N 0.3139(4) 0.6713(4) 0.74826(18) 0.0172(10) Uani 1 1 d . .
N10 N 0.3861(4) 0.5941(4) 0.71560(18) 0.0182(10) Uani 1 1 d . .
H10 H 0.4708 0.6003 0.7228 0.022 Uiso 1 1 calc R U
C11 C 0.3200(5) 0.5070(5) 0.6713(2) 0.0207(13) Uani 1 1 d . .
O12 O 0.2007(3) 0.5015(4) 0.65759(16) 0.0231(9) Uani 1 1 d . .
C13 C 0.4094(5) 0.4251(5) 0.6424(2) 0.0192(12) Uani 1 1 d . .
C14 C 0.5236(5) 0.3864(5) 0.6698(2) 0.0238(13) Uani 1 1 d . .
H14 H 0.5463 0.4132 0.7069 0.029 Uiso 1 1 calc R U
C15 C 0.6040(6) 0.3078(6) 0.6419(3) 0.0312(15) Uani 1 1 d . .
H15 H 0.6798 0.2809 0.6601 0.037 Uiso 1 1 calc R U
C16 C 0.5697(6) 0.2708(6) 0.5873(3) 0.0337(16) Uani 1 1 d . .
H16 H 0.6245 0.2199 0.5685 0.040 Uiso 1 1 calc R U
C17 C 0.4564(6) 0.3066(6) 0.5590(3) 0.0296(15) Uani 1 1 d . .
H17 H 0.4347 0.2795 0.5219 0.036 Uiso 1 1 calc R U
C18 C 0.3756(6) 0.3835(5) 0.5870(2) 0.0248(14) Uani 1 1 d . .
H18 H 0.2983 0.4073 0.5685 0.030 Uiso 1 1 calc R U
C19 C 0.2802(5) 0.6257(5) 0.7952(2) 0.0209(13) Uani 1 1 d . .
H19 H 0.2204 0.6854 0.8104 0.025 Uiso 1 1 calc R U
C20 C 0.2017(5) 0.4948(5) 0.7776(2) 0.0205(13) Uani 1 1 d . .
O21 O 0.2467(4) 0.3945(4) 0.76345(17) 0.0265(10) Uani 1 1 d . .
O22 O 0.0731(3) 0.5088(4) 0.77889(16) 0.0235(9) Uani 1 1 d . .
C23 C -0.0124(5) 0.3907(5) 0.7611(3) 0.0283(15) Uani 1 1 d . .
H23A H 0.0183 0.3273 0.7819 0.034 Uiso 1 1 calc R U
H23B H -0.0121 0.3564 0.7234 0.034 Uiso 1 1 calc R U
C24 C -0.1491(5) 0.4224(6) 0.7695(3) 0.0284(15) Uani 1 1 d . .
H24A H -0.1478 0.4582 0.8068 0.043 Uiso 1 1 calc R U
H24B H -0.2074 0.3460 0.7591 0.043 Uiso 1 1 calc R U
H24C H -0.1795 0.4832 0.7480 0.043 Uiso 1 1 calc R U
C25 C 0.3997(5) 0.6267(6) 0.8411(2) 0.0231(13) Uani 1 1 d . .
C26 C 0.5068(5) 0.5388(6) 0.8258(2) 0.0252(14) Uani 1 1 d . .
H26A H 0.5686 0.5345 0.8576 0.038 Uiso 1 1 calc R U
H26B H 0.5520 0.5722 0.8009 0.038 Uiso 1 1 calc R U
H26C H 0.4670 0.4548 0.8095 0.038 Uiso 1 1 calc R U
C27 C 0.3401(6) 0.5868(6) 0.8869(2) 0.0289(15) Uani 1 1 d . .
H27 H 0.2870 0.6440 0.9035 0.035 Uiso 1 1 calc R U
C28 C 0.3554(8) 0.4812(7) 0.9053(3) 0.053(2) Uani 1 1 d . .
H28A H 0.4075 0.4205 0.8902 0.064 Uiso 1 1 calc R U
H28B H 0.3142 0.4668 0.9335 0.064 Uiso 1 1 calc R U
C29 C 0.4650(5) 0.7650(5) 0.8607(2) 0.0237(13) Uani 1 1 d . .
H29A H 0.5310 0.7653 0.8923 0.028 Uiso 1 1 calc R U
H29B H 0.5111 0.7853 0.8329 0.028 Uiso 1 1 calc R U
C30 C 0.3773(6) 0.8724(6) 0.8747(3) 0.0278(14) Uani 1 1 d . .
H30A H 0.3198 0.8832 0.8423 0.033 Uiso 1 1 calc R U
H30B H 0.3225 0.8496 0.8994 0.033 Uiso 1 1 calc R U
C31 C 0.4566(6) 0.9958(6) 0.9000(3) 0.0300(15) Uani 1 1 d . .
H31 H 0.5283 1.0143 0.8842 0.036 Uiso 1 1 calc R U
C32 C 0.4385(6) 1.0818(6) 0.9418(3) 0.0328(16) Uani 1 1 d . .
C33 C 0.5301(7) 1.2007(6) 0.9623(3) 0.049(2) Uani 1 1 d . .
H33A H 0.5958 1.2022 0.9398 0.073 Uiso 1 1 calc R U
H33B H 0.5722 1.2012 0.9986 0.073 Uiso 1 1 calc R U
H33C H 0.4807 1.2747 0.9616 0.073 Uiso 1 1 calc R U
C34 C 0.3281(7) 1.0730(7) 0.9729(3) 0.0417(18) Uani 1 1 d . .
H34A H 0.2663 1.1344 0.9652 0.063 Uiso 1 1 calc R U
H34B H 0.3630 1.0903 1.0108 0.063 Uiso 1 1 calc R U
H34C H 0.2843 0.9886 0.9627 0.063 Uiso 1 1 calc R U
Br2 Br 0.81325(7) 0.41358(6) 0.50825(3) 0.0326(2) Uani 1 1 d . .
C35 C 0.7952(6) 0.5210(5) 0.5736(2) 0.0249(14) Uani 1 1 d . .
C36 C 0.6785(5) 0.5785(5) 0.5777(2) 0.0258(14) Uani 1 1 d . .
H36 H 0.6112 0.5673 0.5480 0.031 Uiso 1 1 calc R U
C37 C 0.6629(5) 0.6524(5) 0.6261(2) 0.0223(13) Uani 1 1 d . .
H37 H 0.5838 0.6891 0.6292 0.027 Uiso 1 1 calc R U
C38 C 0.7651(5) 0.6726(5) 0.6704(2) 0.0202(13) Uani 1 1 d . .
C39 C 0.8820(5) 0.6157(5) 0.6654(2) 0.0217(13) Uani 1 1 d . .
H39 H 0.9511 0.6305 0.6945 0.026 Uiso 1 1 calc R U
C40 C 0.8972(5) 0.5373(5) 0.6177(2) 0.0219(13) Uani 1 1 d . .
H40 H 0.9742 0.4962 0.6152 0.026 Uiso 1 1 calc R U
C41 C 0.7369(5) 0.7406(5) 0.7233(2) 0.0203(13) Uani 1 1 d . .
O42 O 0.6430(3) 0.7023(4) 0.74201(16) 0.0242(9) Uani 1 1 d . .
N43 N 0.8224(4) 0.8399(4) 0.75234(18) 0.0169(10) Uani 1 1 d . .
N44 N 0.9017(4) 0.9036(4) 0.72451(19) 0.0206(11) Uani 1 1 d . .
H44 H 0.9859 0.9002 0.7299 0.025 Uiso 1 1 calc R U
C45 C 0.8411(5) 0.9718(5) 0.6882(2) 0.0182(12) Uani 1 1 d . .
O46 O 0.7219(3) 0.9728(4) 0.67888(16) 0.0259(10) Uani 1 1 d . .
C47 C 0.9314(5) 1.0406(5) 0.6617(2) 0.0225(13) Uani 1 1 d . .
C48 C 0.8813(6) 1.0639(6) 0.6111(3) 0.0342(16) Uani 1 1 d . .
H48 H 0.7958 1.0339 0.5945 0.041 Uiso 1 1 calc R U
C49 C 0.9597(6) 1.1320(7) 0.5857(3) 0.0428(19) Uani 1 1 d . .
H49 H 0.9260 1.1480 0.5519 0.051 Uiso 1 1 calc R U
C50 C 1.0867(6) 1.1769(6) 0.6093(3) 0.0319(15) Uani 1 1 d . .
H50 H 1.1385 1.2215 0.5913 0.038 Uiso 1 1 calc R U
C51 C 1.1370(6) 1.1554(5) 0.6600(3) 0.0273(14) Uani 1 1 d . .
H51 H 1.2223 1.1867 0.6764 0.033 Uiso 1 1 calc R U
C52 C 1.0599(5) 1.0872(5) 0.6860(2) 0.0249(14) Uani 1 1 d . .
H52 H 1.0938 1.0722 0.7200 0.030 Uiso 1 1 calc R U
C53 C 0.7910(5) 0.9109(5) 0.8038(2) 0.0187(12) Uani 1 1 d . .
H53 H 0.7119 0.8651 0.8098 0.022 Uiso 1 1 calc R U
C54 C 0.7511(5) 1.0423(6) 0.7971(2) 0.0229(13) Uani 1 1 d . .
O55 O 0.8229(4) 1.1345(4) 0.79687(17) 0.0288(10) Uani 1 1 d . .
O56 O 0.6186(4) 1.0423(4) 0.79175(17) 0.0258(10) Uani 1 1 d . .
C57 C 0.5641(6) 1.1586(6) 0.7798(3) 0.0338(16) Uani 1 1 d . .
H57A H 0.5788 1.1707 0.7447 0.041 Uiso 1 1 calc R U
H57B H 0.6056 1.2318 0.8065 0.041 Uiso 1 1 calc R U
C58 C 0.4175(6) 1.1448(6) 0.7808(3) 0.0395(18) Uani 1 1 d . .
H58A H 0.3777 1.0716 0.7545 0.059 Uiso 1 1 calc R U
H58B H 0.3780 1.2201 0.7726 0.059 Uiso 1 1 calc R U
H58C H 0.4042 1.1340 0.8160 0.059 Uiso 1 1 calc R U
C59 C 0.8976(5) 0.9093(5) 0.8536(2) 0.0208(13) Uani 1 1 d . .
C60 C 1.0315(5) 0.9738(6) 0.8512(2) 0.0278(14) Uani 1 1 d . .
H60A H 1.0197 1.0567 0.8426 0.042 Uiso 1 1 calc R U
H60B H 1.0709 0.9224 0.8240 0.042 Uiso 1 1 calc R U
H60C H 1.0880 0.9827 0.8856 0.042 Uiso 1 1 calc R U
C61 C 0.8390(6) 0.9750(5) 0.9018(2) 0.0248(14) Uani 1 1 d . .
H61 H 0.7575 0.9400 0.9054 0.030 Uiso 1 1 calc R U
C62 C 0.8896(7) 1.0739(6) 0.9383(3) 0.0375(17) Uani 1 1 d . .
H62A H 0.9710 1.1130 0.9368 0.045 Uiso 1 1 calc R U
H62B H 0.8444 1.1055 0.9659 0.045 Uiso 1 1 calc R U
C63 C 0.9084(5) 0.7674(5) 0.8572(2) 0.0258(14) Uani 1 1 d . .
H63A H 0.8203 0.7278 0.8542 0.031 Uiso 1 1 calc R U
H63B H 0.9450 0.7253 0.8266 0.031 Uiso 1 1 calc R U
C64 C 0.9929(6) 0.7426(6) 0.9090(3) 0.0309(15) Uani 1 1 d . .
H64A H 1.0839 0.7726 0.9106 0.037 Uiso 1 1 calc R U
H64B H 0.9620 0.7892 0.9402 0.037 Uiso 1 1 calc R U
C65 C 0.9842(6) 0.6015(6) 0.9096(3) 0.0306(15) Uani 1 1 d . .
H65 H 1.0431 0.5529 0.8923 0.037 Uiso 1 1 calc R U
C66 C 0.9019(7) 0.5399(6) 0.9321(3) 0.0346(16) Uani 1 1 d . .
C67 C 0.8990(8) 0.3966(6) 0.9264(3) 0.053(2) Uani 1 1 d . .
H67A H 0.9654 0.3646 0.9063 0.080 Uiso 1 1 calc R U
H67B H 0.8139 0.3588 0.9078 0.080 Uiso 1 1 calc R U
H67C H 0.9160 0.3753 0.9615 0.080 Uiso 1 1 calc R U
C68 C 0.8040(7) 0.6023(8) 0.9644(3) 0.052(2) Uani 1 1 d . .
H68A H 0.8247 0.5893 1.0008 0.077 Uiso 1 1 calc R U
H68B H 0.7168 0.5651 0.9487 0.077 Uiso 1 1 calc R U
H68C H 0.8083 0.6923 0.9644 0.077 Uiso 1 1 calc R U

loop_
_atom_site_aniso_label
_atom_site_aniso_U_11
_atom_site_aniso_U_22
_atom_site_aniso_U_33
_atom_site_aniso_U_23
_atom_site_aniso_U_13
_atom_site_aniso_U_12
Br1 0.0375(4) 0.0303(4) 0.0298(4) 0.0081(3) 0.0084(3) -0.0076(3)
C1 0.027(3) 0.016(3) 0.019(3) 0.005(2) 0.006(2) -0.002(2)
C2 0.024(3) 0.021(3) 0.021(3) 0.002(3) -0.003(2) -0.001(2)
C3 0.014(3) 0.019(3) 0.025(3) -0.002(3) 0.005(2) -0.002(2)
C4 0.015(3) 0.013(3) 0.028(3) 0.004(2) 0.002(2) 0.002(2)
C5 0.016(3) 0.017(3) 0.033(4) 0.006(3) 0.003(2) 0.004(2)
C6 0.017(3) 0.019(3) 0.043(4) 0.001(3) 0.009(3) -0.002(2)
C7 0.016(3) 0.012(3) 0.029(4) 0.001(3) 0.000(2) 0.001(2)
O8 0.020(2) 0.025(2) 0.029(2) 0.0054(19) 0.0045(18) 0.0065(17)
N9 0.016(2) 0.014(2) 0.024(3) 0.007(2) 0.0092(19) 0.0049(18)
N10 0.011(2) 0.017(3) 0.025(3) 0.000(2) 0.0014(19) 0.0023(18)
C11 0.020(3) 0.017(3) 0.025(3) 0.004(3) 0.003(2) 0.001(2)
O12 0.014(2) 0.025(2) 0.028(2) 0.0047(19) -0.0015(17) -0.0001(16)
C13 0.019(3) 0.013(3) 0.025(3) 0.002(3) 0.005(2) 0.000(2)
C14 0.023(3) 0.022(3) 0.024(3) -0.001(3) 0.003(3) 0.005(2)
C15 0.026(3) 0.029(4) 0.036(4) -0.003(3) 0.006(3) 0.005(3)
C16 0.031(4) 0.029(4) 0.043(4) 0.001(3) 0.017(3) 0.004(3)
C17 0.038(4) 0.022(3) 0.028(4) 0.000(3) 0.010(3) -0.002(3)
C18 0.027(3) 0.016(3) 0.028(4) 0.000(3) 0.003(3) -0.007(2)
C19 0.021(3) 0.018(3) 0.022(3) 0.001(3) 0.002(2) 0.002(2)
C20 0.018(3) 0.022(3) 0.023(3) 0.011(3) 0.004(2) -0.001(2)
O21 0.025(2) 0.014(2) 0.041(3) 0.0056(19) 0.0044(19) 0.0063(17)
O22 0.018(2) 0.020(2) 0.033(3) 0.0081(19) 0.0019(17) -0.0018(16)
C23 0.020(3) 0.015(3) 0.049(4) 0.008(3) 0.003(3) -0.005(2)
C24 0.024(3) 0.022(3) 0.040(4) 0.009(3) 0.007(3) -0.004(2)
C25 0.017(3) 0.029(4) 0.023(3) 0.005(3) 0.003(2) 0.004(2)
C26 0.018(3) 0.028(4) 0.030(4) 0.009(3) -0.001(3) 0.007(2)
C27 0.028(3) 0.030(4) 0.029(4) 0.006(3) 0.007(3) 0.004(3)
C28 0.068(5) 0.059(5) 0.053(5) 0.039(4) 0.031(4) 0.024(4)
C29 0.020(3) 0.025(3) 0.024(3) 0.003(3) 0.001(2) -0.001(2)
C30 0.022(3) 0.028(4) 0.032(4) 0.002(3) 0.008(3) 0.001(3)
C31 0.027(3) 0.020(3) 0.041(4) 0.002(3) 0.004(3) 0.001(3)
C32 0.031(4) 0.031(4) 0.032(4) 0.005(3) -0.006(3) 0.008(3)
C33 0.049(5) 0.027(4) 0.058(5) -0.005(4) -0.011(4) 0.006(3)
C34 0.041(4) 0.052(5) 0.029(4) 0.001(3) 0.003(3) 0.016(3)
Br2 0.0367(4) 0.0284(4) 0.0301(4) -0.0005(3) 0.0044(3) 0.0059(3)
C35 0.026(3) 0.020(3) 0.030(4) 0.006(3) 0.006(3) 0.004(2)
C36 0.019(3) 0.023(3) 0.032(4) 0.002(3) -0.002(3) 0.000(2)
C37 0.013(3) 0.017(3) 0.035(4) 0.004(3) 0.002(2) -0.001(2)
C38 0.020(3) 0.013(3) 0.025(3) -0.001(3) 0.003(2) 0.000(2)
C39 0.017(3) 0.019(3) 0.026(4) 0.002(3) 0.002(2) -0.004(2)
C40 0.014(3) 0.018(3) 0.035(4) 0.006(3) 0.006(2) 0.001(2)
C41 0.014(3) 0.017(3) 0.027(4) 0.002(3) -0.003(2) 0.001(2)
O42 0.015(2) 0.027(2) 0.028(2) 0.0030(19) 0.0020(17) -0.0056(16)
N43 0.016(2) 0.013(2) 0.022(3) 0.005(2) 0.0034(19) -0.0010(18)
N44 0.014(2) 0.019(3) 0.029(3) 0.009(2) 0.002(2) -0.0031(19)
C45 0.016(3) 0.017(3) 0.021(3) 0.002(2) 0.002(2) -0.002(2)
O46 0.013(2) 0.027(2) 0.038(3) 0.014(2) -0.0004(18) -0.0002(16)
C47 0.018(3) 0.019(3) 0.031(4) 0.005(3) 0.005(2) 0.003(2)
C48 0.023(3) 0.047(4) 0.036(4) 0.021(3) 0.002(3) -0.006(3)
C49 0.037(4) 0.054(5) 0.043(5) 0.029(4) 0.004(3) -0.011(3)
C50 0.036(4) 0.027(4) 0.039(4) 0.015(3) 0.015(3) -0.006(3)
C51 0.023(3) 0.021(3) 0.037(4) -0.002(3) 0.010(3) -0.006(2)
C52 0.022(3) 0.025(3) 0.028(4) 0.006(3) 0.009(3) -0.003(2)
C53 0.015(3) 0.017(3) 0.024(3) 0.003(2) 0.004(2) 0.000(2)
C54 0.019(3) 0.022(3) 0.026(4) 0.005(3) 0.002(2) -0.001(2)
O55 0.028(2) 0.020(2) 0.039(3) 0.007(2) 0.0062(19) 0.0021(18)
O56 0.020(2) 0.020(2) 0.039(3) 0.0080(19) 0.0039(18) 0.0067(16)
C57 0.031(4) 0.024(4) 0.049(5) 0.010(3) 0.009(3) 0.011(3)
C58 0.031(4) 0.029(4) 0.060(5) 0.010(3) 0.005(3) 0.018(3)
C59 0.018(3) 0.019(3) 0.025(3) 0.004(3) 0.003(2) 0.003(2)
C60 0.017(3) 0.035(4) 0.031(4) 0.005(3) 0.005(3) 0.001(3)
C61 0.025(3) 0.023(3) 0.025(4) 0.001(3) 0.005(3) 0.005(3)
C62 0.038(4) 0.036(4) 0.040(4) 0.003(3) 0.014(3) 0.007(3)
C63 0.021(3) 0.022(3) 0.033(4) 0.007(3) -0.001(3) 0.003(2)
C64 0.033(4) 0.027(4) 0.032(4) 0.003(3) 0.001(3) 0.008(3)
C65 0.033(4) 0.029(4) 0.032(4) 0.011(3) 0.004(3) 0.005(3)
C66 0.040(4) 0.039(4) 0.022(4) 0.007(3) -0.001(3) 0.001(3)
C67 0.071(6) 0.036(5) 0.053(5) 0.026(4) -0.007(4) -0.007(4)
C68 0.053(5) 0.063(6) 0.039(5) 0.006(4) 0.017(4) -0.006(4)

loop_
_atom_type_symbol
_atom_type_description
_atom_type_scat_dispersion_real
_atom_type_scat_dispersion_imag
_atom_type_scat_source
C C 0.0181 0.0091 'International Tables Vol C Tables 4.2.6.8 and 6.1.1.4'
H H 0.0000 0.0000 'International Tables Vol C Tables 4.2.6.8 and 6.1.1.4'
O O 0.0492 0.0322 'International Tables Vol C Tables 4.2.6.8 and 6.1.1.4'
N N 0.0311 0.0180 'International Tables Vol C Tables 4.2.6.8 and 6.1.1.4'
Br Br -0.6763 1.2805 'International Tables Vol C Tables 4.2.6.8 and 6.1.1.4'

loop_
_geom_angle_atom_site_label_1
_geom_angle_atom_site_label_2
_geom_angle_atom_site_label_3
_geom_angle
C2 C1 C6 122.2(5)
C2 C1 Br1 119.0(4)
C6 C1 Br1 118.8(4)
C1 C2 C3 118.7(5)
C1 C2 H2 120.7
C3 C2 H2 120.7
C2 C3 C4 119.7(5)
C2 C3 H3 120.1
C4 C3 H3 120.1
C5 C4 C3 120.0(5)
C5 C4 C7 121.7(5)
C3 C4 C7 117.7(5)
C6 C5 C4 120.2(5)
C6 C5 H5 119.9
C4 C5 H5 119.9
C5 C6 C1 119.1(5)
C5 C6 H6 120.5
C1 C6 H6 120.5
O8 C7 N9 120.9(5)
O8 C7 C4 120.7(5)
N9 C7 C4 118.4(5)
C7 N9 N10 118.5(5)
C7 N9 C19 118.9(4)
N10 N9 C19 117.7(4)
C11 N10 N9 119.2(4)
C11 N10 H10 120.4
N9 N10 H10 120.4
O12 C11 N10 122.2(5)
O12 C11 C13 124.5(5)
N10 C11 C13 113.2(5)
C18 C13 C14 119.4(5)
C18 C13 C11 119.1(5)
C14 C13 C11 121.5(5)
C15 C14 C13 120.3(6)
C15 C14 H14 119.8
C13 C14 H14 119.8
C16 C15 C14 118.9(6)
C16 C15 H15 120.5
C14 C15 H15 120.5
C15 C16 C17 122.1(6)
C15 C16 H16 118.9
C17 C16 H16 118.9
C16 C17 C18 118.9(6)
C16 C17 H17 120.6
C18 C17 H17 120.6
C17 C18 C13 120.4(6)
C17 C18 H18 119.8
C13 C18 H18 119.8
N9 C19 C20 110.3(5)
N9 C19 C25 114.3(4)
C20 C19 C25 112.5(5)
N9 C19 H19 106.3
C20 C19 H19 106.3
C25 C19 H19 106.3
O21 C20 O22 124.5(5)
O21 C20 C19 125.6(5)
O22 C20 C19 109.8(5)
C20 O22 C23 114.8(4)
O22 C23 C24 107.4(5)
O22 C23 H23A 110.2
C24 C23 H23A 110.2
O22 C23 H23B 110.2
C24 C23 H23B 110.2
H23A C23 H23B 108.5
C23 C24 H24A 109.5
C23 C24 H24B 109.5
H24A C24 H24B 109.5
C23 C24 H24C 109.5
H24A C24 H24C 109.5
H24B C24 H24C 109.5
C27 C25 C26 110.4(5)
C27 C25 C29 108.7(5)
C26 C25 C29 108.0(5)
C27 C25 C19 105.0(4)
C26 C25 C19 115.1(5)
C29 C25 C19 109.4(5)
C25 C26 H26A 109.5
C25 C26 H26B 109.5
H26A C26 H26B 109.5
C25 C26 H26C 109.5
H26A C26 H26C 109.5
H26B C26 H26C 109.5
C28 C27 C25 127.3(6)
C28 C27 H27 116.3
C25 C27 H27 116.3
C27 C28 H28A 120.0
C27 C28 H28B 120.0
H28A C28 H28B 120.0
C30 C29 C25 118.3(5)
C30 C29 H29A 107.7
C25 C29 H29A 107.7
C30 C29 H29B 107.7
C25 C29 H29B 107.7
H29A C29 H29B 107.1
C31 C30 C29 111.6(5)
C31 C30 H30A 109.3
C29 C30 H30A 109.3
C31 C30 H30B 109.3
C29 C30 H30B 109.3
H30A C30 H30B 108.0
C32 C31 C30 128.7(6)
C32 C31 H31 115.6
C30 C31 H31 115.6
C31 C32 C34 124.8(6)
C31 C32 C33 121.4(7)
C34 C32 C33 113.7(6)
C32 C33 H33A 109.5
C32 C33 H33B 109.5
H33A C33 H33B 109.5
C32 C33 H33C 109.5
H33A C33 H33C 109.5
H33B C33 H33C 109.5
C32 C34 H34A 109.5
C32 C34 H34B 109.5
H34A C34 H34B 109.5
C32 C34 H34C 109.5
H34A C34 H34C 109.5
H34B C34 H34C 109.5
C36 C35 C40 120.8(6)
C36 C35 Br2 119.5(5)
C40 C35 Br2 119.6(4)
C37 C36 C35 119.6(5)
C37 C36 H36 120.2
C35 C36 H36 120.2
C36 C37 C38 120.5(5)
C36 C37 H37 119.8
C38 C37 H37 119.8
C39 C38 C37 119.2(5)
C39 C38 C41 122.4(5)
C37 C38 C41 117.9(5)
C40 C39 C38 121.0(5)
C40 C39 H39 119.5
C38 C39 H39 119.5
C39 C40 C35 118.8(5)
C39 C40 H40 120.6
C35 C40 H40 120.6
O42 C41 N43 120.6(5)
O42 C41 C38 120.5(5)
N43 C41 C38 118.8(5)
C41 N43 N44 117.9(5)
C41 N43 C53 118.6(4)
N44 N43 C53 118.3(4)
C45 N44 N43 118.1(4)
C45 N44 H44 121.0
N43 N44 H44 121.0
O46 C45 N44 121.2(5)
O46 C45 C47 123.6(5)
N44 C45 C47 115.2(5)
C48 C47 C52 119.4(5)
C48 C47 C45 117.2(5)
C52 C47 C45 123.3(5)
C49 C48 C47 119.4(6)
C49 C48 H48 120.3
C47 C48 H48 120.3
C50 C49 C48 121.4(6)
C50 C49 H49 119.3
C48 C49 H49 119.3
C49 C50 C51 119.7(6)
C49 C50 H50 120.1
C51 C50 H50 120.1
C52 C51 C50 119.7(6)
C52 C51 H51 120.2
C50 C51 H51 120.2
C51 C52 C47 120.4(6)
C51 C52 H52 119.8
C47 C52 H52 119.8
N43 C53 C54 109.8(5)
N43 C53 C59 114.0(4)
C54 C53 C59 114.9(5)
N43 C53 H53 105.8
C54 C53 H53 105.8
C59 C53 H53 105.8
O55 C54 O56 124.0(5)
O55 C54 C53 127.2(5)
O56 C54 C53 108.9(5)
C54 O56 C57 115.3(4)
O56 C57 C58 107.3(5)
O56 C57 H57A 110.3
C58 C57 H57A 110.3
O56 C57 H57B 110.3
C58 C57 H57B 110.3
H57A C57 H57B 108.5
C57 C58 H58A 109.5
C57 C58 H58B 109.5
H58A C58 H58B 109.5
C57 C58 H58C 109.5
H58A C58 H58C 109.5
H58B C58 H58C 109.5
C60 C59 C61 112.1(5)
C60 C59 C63 111.2(5)
C61 C59 C63 108.2(5)
C60 C59 C53 113.9(5)
C61 C59 C53 104.9(4)
C63 C59 C53 106.1(4)
C59 C60 H60A 109.5
C59 C60 H60B 109.5
H60A C60 H60B 109.5
C59 C60 H60C 109.5
H60A C60 H60C 109.5
H60B C60 H60C 109.5
C62 C61 C59 127.8(6)
C62 C61 H61 116.1
C59 C61 H61 116.1
C61 C62 H62A 120.0
C61 C62 H62B 120.0
H62A C62 H62B 120.0
C64 C63 C59 115.6(5)
C64 C63 H63A 108.4
C59 C63 H63A 108.4
C64 C63 H63B 108.4
C59 C63 H63B 108.4
H63A C63 H63B 107.5
C65 C64 C63 109.9(5)
C65 C64 H64A 109.7
C63 C64 H64A 109.7
C65 C64 H64B 109.7
C63 C64 H64B 109.7
H64A C64 H64B 108.2
C66 C65 C64 126.8(6)
C66 C65 H65 116.6
C64 C65 H65 116.6
C65 C66 C67 120.8(7)
C65 C66 C68 124.7(7)
C67 C66 C68 114.5(6)
C66 C67 H67A 109.5
C66 C67 H67B 109.5
H67A C67 H67B 109.5
C66 C67 H67C 109.5
H67A C67 H67C 109.5
H67B C67 H67C 109.5
C66 C68 H68A 109.5
C66 C68 H68B 109.5
H68A C68 H68B 109.5
C66 C68 H68C 109.5
H68A C68 H68C 109.5
H68B C68 H68C 109.5

loop_
_geom_bond_atom_site_label_1
_geom_bond_atom_site_label_2
_geom_bond_distance
Br1 C1 1.899(5)
C1 C2 1.377(7)
C1 C6 1.382(8)
C2 C3 1.392(8)
C2 H2 0.9300
C3 C4 1.400(7)
C3 H3 0.9300
C4 C5 1.386(7)
C4 C7 1.501(8)
C5 C6 1.378(8)
C5 H5 0.9300
C6 H6 0.9300
C7 O8 1.227(6)
C7 N9 1.375(7)
N9 N10 1.392(6)
N9 C19 1.465(7)
N10 C11 1.387(7)
N10 H10 0.8600
C11 O12 1.219(6)
C11 C13 1.489(7)
C13 C18 1.389(8)
C13 C14 1.391(8)
C14 C15 1.391(8)
C14 H14 0.9300
C15 C16 1.365(9)
C15 H15 0.9300
C16 C17 1.381(9)
C16 H16 0.9300
C17 C18 1.385(8)
C17 H17 0.9300
C18 H18 0.9300
C19 C20 1.537(7)
C19 C25 1.559(7)
C19 H19 0.9800
C20 O21 1.204(6)
C20 O22 1.346(6)
O22 C23 1.461(6)
C23 C24 1.505(8)
C23 H23A 0.9700
C23 H23B 0.9700
C24 H24A 0.9600
C24 H24B 0.9600
C24 H24C 0.9600
C25 C27 1.528(8)
C25 C26 1.534(7)
C25 C29 1.553(8)
C26 H26A 0.9600
C26 H26B 0.9600
C26 H26C 0.9600
C27 C28 1.308(9)
C27 H27 0.9300
C28 H28A 0.9300
C28 H28B 0.9300
C29 C30 1.520(8)
C29 H29A 0.9700
C29 H29B 0.9700
C30 C31 1.497(8)
C30 H30A 0.9700
C30 H30B 0.9700
C31 C32 1.319(9)
C31 H31 0.9300
C32 C34 1.503(9)
C32 C33 1.505(9)
C33 H33A 0.9600
C33 H33B 0.9600
C33 H33C 0.9600
C34 H34A 0.9600
C34 H34B 0.9600
C34 H34C 0.9600
Br2 C35 1.889(6)
C35 C36 1.385(8)
C35 C40 1.395(8)
C36 C37 1.378(8)
C36 H36 0.9300
C37 C38 1.396(8)
C37 H37 0.9300
C38 C39 1.388(8)
C38 C41 1.495(8)
C39 C40 1.383(8)
C39 H39 0.9300
C40 H40 0.9300
C41 O42 1.234(6)
C41 N43 1.367(6)
N43 N44 1.401(6)
N43 C53 1.488(7)
N44 C45 1.375(7)
N44 H44 0.8600
C45 O46 1.215(6)
C45 C47 1.483(7)
C47 C48 1.389(8)
C47 C52 1.397(8)
C48 C49 1.378(8)
C48 H48 0.9300
C49 C50 1.375(9)
C49 H49 0.9300
C50 C51 1.384(8)
C50 H50 0.9300
C51 C52 1.384(8)
C51 H51 0.9300
C52 H52 0.9300
C53 C54 1.513(8)
C53 C59 1.547(7)
C53 H53 0.9800
C54 O55 1.207(6)
C54 O56 1.351(6)
O56 C57 1.449(7)
C57 C58 1.517(8)
C57 H57A 0.9700
C57 H57B 0.9700
C58 H58A 0.9600
C58 H58B 0.9600
C58 H58C 0.9600
C59 C60 1.531(7)
C59 C61 1.531(8)
C59 C63 1.544(8)
C60 H60A 0.9600
C60 H60B 0.9600
C60 H60C 0.9600
C61 C62 1.300(8)
C61 H61 0.9300
C62 H62A 0.9300
C62 H62B 0.9300
C63 C64 1.538(8)
C63 H63A 0.9700
C63 H63B 0.9700
C64 C65 1.509(8)
C64 H64A 0.9700
C64 H64B 0.9700
C65 C66 1.317(8)
C65 H65 0.9300
C66 C67 1.509(9)
C66 C68 1.509(9)
C67 H67A 0.9600
C67 H67B 0.9600
C67 H67C 0.9600
C68 H68A 0.9600
C68 H68B 0.9600
C68 H68C 0.9600
